data_7110087
loop_
_publ_author_name
'Mikolaj Chrominski'
'Agnieszka Lewalska'
'Dorota Gryko'

_publ_section_title
;
 Reduction-free synthesis of stable acetylide cobalamins
;
_journal_name_full Chem.Commun.
_journal_page_first 11406
_journal_paper_doi 10.1039/c3cc47210h
_journal_volume 49
_journal_year 2013
_chemical_formula_sum 'C79 H131 Co N13 O27 P'
_chemical_formula_weight 1784.87
_chemical_name_systematic
; 
 ? 
;
_space_group_crystal_system orthorhombic
_space_group_IT_number 19
_space_group_name_Hall 'P 2ac 2ab'
_space_group_name_H-M_alt 'P 21 21 21'
_symmetry_space_group_name_Hall 'P 2ac 2ab'
_symmetry_space_group_name_H-M 'P 21 21 21'
_atom_sites_solution_hydrogens geom
_atom_sites_solution_primary direct
_atom_sites_solution_secondary difmap
_audit_creation_method SHELXL-97
_cell_angle_alpha 90.00
_cell_angle_beta 90.00
_cell_angle_gamma 90.00
_cell_formula_units_Z 4
_cell_length_a 15.8504(3)
_cell_length_b 21.6765(4)
_cell_length_c 26.2587(5)
_cell_measurement_reflns_used 9926
_cell_measurement_temperature 100(2)
_cell_measurement_theta_max 67.11
_cell_measurement_theta_min 3.37
_cell_volume 9022.0(3)
_computing_cell_refinement 'Bruker SAINT'
_computing_data_collection 'Bruker APEX2'
_computing_data_reduction 'Bruker SAINT'
_computing_molecular_graphics 'Bruker SHELXTL'
_computing_publication_material 'Bruker SHELXTL'
_computing_structure_refinement 'SHELXL-97 (Sheldrick, 2008)'
_computing_structure_solution 'SHELXS-97 (Sheldrick, 2008)'
_diffrn_ambient_temperature 100(2)
_diffrn_measured_fraction_theta_full 0.995
_diffrn_measured_fraction_theta_max 0.995
_diffrn_measurement_device_type 'Bruker APEX-II CCD'
_diffrn_measurement_method '\f and \w scans'
_diffrn_radiation_monochromator graphite
_diffrn_radiation_source 'fine-focus sealed tube'
_diffrn_radiation_type CuK\a
_diffrn_radiation_wavelength 1.54178
_diffrn_reflns_av_R_equivalents 0.0433
_diffrn_reflns_av_sigmaI/netI 0.0699
_diffrn_reflns_limit_h_max 15
_diffrn_reflns_limit_h_min -18
_diffrn_reflns_limit_k_max 25
_diffrn_reflns_limit_k_min -25
_diffrn_reflns_limit_l_max 29
_diffrn_reflns_limit_l_min -31
_diffrn_reflns_number 47545
_diffrn_reflns_theta_full 66.59
_diffrn_reflns_theta_max 66.59
_diffrn_reflns_theta_min 3.26
_exptl_absorpt_coefficient_mu 2.346
_exptl_absorpt_correction_T_max 1.0000
_exptl_absorpt_correction_T_min 0.7824
_exptl_absorpt_correction_type numerical
_exptl_absorpt_process_details sadabs
_exptl_crystal_density_diffrn 1.314
_exptl_crystal_density_method 'not measured'
_exptl_crystal_F_000 3816
_exptl_crystal_size_max 0.45
_exptl_crystal_size_mid 0.16
_exptl_crystal_size_min 0.15
_refine_diff_density_max 0.581
_refine_diff_density_min -0.345
_refine_diff_density_rms 0.066
_refine_ls_abs_structure_details 'Flack H D (1983), Acta Cryst. A39, 876-881'
_refine_ls_abs_structure_Flack -0.017(3)
_refine_ls_extinction_method none
_refine_ls_goodness_of_fit_ref 1.017
_refine_ls_hydrogen_treatment mixed
_refine_ls_matrix_type full
_refine_ls_number_parameters 1084
_refine_ls_number_reflns 14949
_refine_ls_number_restraints 4
_refine_ls_restrained_S_all 1.018
_refine_ls_R_factor_all 0.0477
_refine_ls_R_factor_gt 0.0422
_refine_ls_shift/su_max 0.001
_refine_ls_shift/su_mean 0.000
_refine_ls_structure_factor_coef Fsqd
_refine_ls_weighting_details 'calc w=1/[\s^2^(Fo^2^)+(0.0598P)^2^+0.0000P] where P=(Fo^2^+2Fc^2^)/3'
_refine_ls_weighting_scheme calc
_refine_ls_wR_factor_gt 0.1064
_refine_ls_wR_factor_ref 0.1088
_reflns_number_gt 13305
_reflns_number_total 14949
_reflns_threshold_expression >2sigma(I)
_cod_data_source_file c3cc47210h.txt
_cod_data_source_block z:\aga\niemoje\dorota\al6_b\aga\bez_sq\final
_cod_database_code 7110087

loop_
_symmetry_equiv_pos_as_xyz
'x, y, z'
'-x+1/2, -y, z+1/2'
'x+1/2, -y+1/2, -z'
'-x, y+1/2, -z+1/2'

loop_
_atom_site_label
_atom_site_type_symbol
_atom_site_fract_x
_atom_site_fract_y
_atom_site_fract_z
_atom_site_U_iso_or_equiv
_atom_site_adp_type
_atom_site_occupancy
_atom_site_symmetry_multiplicity
_atom_site_calc_flag
_atom_site_refinement_flags
_atom_site_disorder_assembly
_atom_site_disorder_group
C1 C 0.85436(18) 0.81726(11) 0.29488(10) 0.0152(5) Uani 1 1 d . . .
C2 C 0.95082(18) 0.80194(11) 0.28618(10) 0.0158(6) Uani 1 1 d . . .
C3 C 0.98996(18) 0.86788(11) 0.28276(10) 0.0162(5) Uani 1 1 d . . .
H3 H 1.0373 0.8672 0.2576 0.019 Uiso 1 1 calc R . .
C4 C 0.91805(17) 0.90498(12) 0.26082(9) 0.0154(5) Uani 1 1 d . . .
C5 C 0.92901(18) 0.96321(12) 0.23508(10) 0.0173(6) Uani 1 1 d . . .
C6 C 0.86077(19) 1.00011(11) 0.22423(10) 0.0165(6) Uani 1 1 d . . .
C7 C 0.86258(19) 1.06418(12) 0.19954(10) 0.0172(6) Uani 1 1 d . . .
C8 C 0.77437(19) 1.08911(11) 0.21545(10) 0.0179(6) Uani 1 1 d . . .
H8 H 0.7501 1.1153 0.1877 0.021 Uiso 1 1 calc R . .
C9 C 0.72585(19) 1.02996(11) 0.22020(10) 0.0164(6) Uani 1 1 d . . .
C10 C 0.6397(2) 1.02579(12) 0.21172(11) 0.0200(6) Uani 1 1 d . . .
C11 C 0.59305(19) 0.97216(12) 0.21441(10) 0.0173(6) Uani 1 1 d . . .
C12 C 0.50264(19) 0.96684(12) 0.19513(11) 0.0207(6) Uani 1 1 d . . .
C13 C 0.47398(18) 0.90713(12) 0.22146(10) 0.0180(6) Uani 1 1 d . . .
H13 H 0.4370 0.8827 0.1981 0.022 Uiso 1 1 calc R . .
C14 C 0.55723(18) 0.87383(12) 0.22955(10) 0.0163(5) Uani 1 1 d . . .
C15 C 0.56452(18) 0.81191(11) 0.23915(10) 0.0167(6) Uani 1 1 d . . .
C16 C 0.64418(17) 0.78538(11) 0.25392(10) 0.0152(5) Uani 1 1 d . . .
C17 C 0.66379(18) 0.71581(11) 0.25994(10) 0.0172(6) Uani 1 1 d . . .
C18 C 0.75060(18) 0.71892(11) 0.28771(10) 0.0169(6) Uani 1 1 d . . .
H18 H 0.7400 0.7246 0.3250 0.020 Uiso 1 1 calc R . .
C19 C 0.78764(17) 0.77879(11) 0.26655(10) 0.0153(5) Uani 1 1 d . . .
H19 H 0.8098 0.7700 0.2316 0.018 Uiso 1 1 calc R . .
C20 C 0.82985(19) 0.82187(12) 0.35100(10) 0.0179(6) Uani 1 1 d . . .
H20A H 0.8713 0.8473 0.3691 0.027 Uiso 1 1 calc R . .
H20B H 0.8286 0.7805 0.3660 0.027 Uiso 1 1 calc R . .
H20C H 0.7739 0.8408 0.3539 0.027 Uiso 1 1 calc R . .
C25 C 0.98873(19) 0.76204(12) 0.32785(10) 0.0190(6) Uani 1 1 d . . .
H25A H 0.9816 0.7825 0.3608 0.029 Uiso 1 1 calc R . .
H25B H 1.0490 0.7559 0.3211 0.029 Uiso 1 1 calc R . .
H25C H 0.9601 0.7220 0.3285 0.029 Uiso 1 1 calc R . .
C26 C 0.96292(18) 0.77107(12) 0.23379(10) 0.0182(6) Uani 1 1 d . . .
H26A H 0.9320 0.7314 0.2340 0.022 Uiso 1 1 calc R . .
H26B H 0.9363 0.7977 0.2077 0.022 Uiso 1 1 calc R . .
C27 C 1.05421(19) 0.75837(12) 0.21734(10) 0.0201(6) Uani 1 1 d . . .
C30 C 1.02088(18) 0.89986(12) 0.33217(10) 0.0184(6) Uani 1 1 d . . .
H30A H 1.0150 0.9451 0.3280 0.022 Uiso 1 1 calc R . .
H30B H 0.9839 0.8871 0.3607 0.022 Uiso 1 1 calc R . .
C31 C 1.1128(2) 0.88518(13) 0.34627(11) 0.0230(6) Uani 1 1 d . . .
H31A H 1.1187 0.8406 0.3535 0.028 Uiso 1 1 calc R . .
H31B H 1.1503 0.8956 0.3174 0.028 Uiso 1 1 calc R . .
C32 C 1.1378(2) 0.92243(13) 0.39292(12) 0.0253(7) Uani 1 1 d . . .
C35 C 1.0183(2) 0.98205(13) 0.22143(12) 0.0249(6) Uani 1 1 d . . .
H35A H 1.0576 0.9495 0.2318 0.037 Uiso 1 1 calc R . .
H35B H 1.0326 1.0205 0.2391 0.037 Uiso 1 1 calc R . .
H35C H 1.0224 0.9883 0.1846 0.037 Uiso 1 1 calc R . .
C36 C 0.9336(2) 1.10760(12) 0.21548(11) 0.0212(6) Uani 1 1 d . . .
H36A H 0.9275 1.1470 0.1976 0.032 Uiso 1 1 calc R . .
H36B H 0.9881 1.0891 0.2068 0.032 Uiso 1 1 calc R . .
H36C H 0.9308 1.1146 0.2523 0.032 Uiso 1 1 calc R . .
C37 C 0.8637(2) 1.05188(12) 0.14073(10) 0.0210(6) Uani 1 1 d . . .
H37A H 0.9176 1.0318 0.1314 0.025 Uiso 1 1 calc R . .
H37B H 0.8173 1.0232 0.1319 0.025 Uiso 1 1 calc R . .
C38 C 0.85403(19) 1.11016(13) 0.11052(10) 0.0203(6) Uani 1 1 d . . .
C41 C 0.77503(19) 1.12482(12) 0.26617(11) 0.0205(6) Uani 1 1 d . . .
H41A H 0.8060 1.1003 0.2919 0.025 Uiso 1 1 calc R . .
H41B H 0.8059 1.1641 0.2613 0.025 Uiso 1 1 calc R . .
C42 C 0.6874(2) 1.13903(14) 0.28641(12) 0.0267(7) Uani 1 1 d . . .
H42A H 0.6547 1.1601 0.2594 0.032 Uiso 1 1 calc R . .
H42B H 0.6585 1.0997 0.2943 0.032 Uiso 1 1 calc R . .
C43 C 0.6875(2) 1.17867(13) 0.33325(12) 0.0288(7) Uani 1 1 d . . .
C46 C 0.4508(2) 1.02434(13) 0.20470(13) 0.0290(7) Uani 1 1 d . . .
H46A H 0.3935 1.0182 0.1917 0.044 Uiso 1 1 calc R . .
H46B H 0.4769 1.0595 0.1872 0.044 Uiso 1 1 calc R . .
H46C H 0.4486 1.0326 0.2414 0.044 Uiso 1 1 calc R . .
C47 C 0.5074(2) 0.95481(15) 0.13764(12) 0.0301(7) Uani 1 1 d . . .
H47A H 0.5418 0.9180 0.1313 0.045 Uiso 1 1 calc R . .
H47B H 0.5331 0.9905 0.1207 0.045 Uiso 1 1 calc R . .
H47C H 0.4504 0.9482 0.1242 0.045 Uiso 1 1 calc R . .
C48 C 0.43164(19) 0.91335(13) 0.27439(11) 0.0202(6) Uani 1 1 d . . .
H48A H 0.4356 0.8730 0.2919 0.024 Uiso 1 1 calc R . .
H48B H 0.4646 0.9434 0.2947 0.024 Uiso 1 1 calc R . .
C49 C 0.33829(19) 0.93385(13) 0.27485(11) 0.0235(6) Uani 1 1 d . . .
H49A H 0.3156 0.9292 0.3098 0.028 Uiso 1 1 calc R . .
H49B H 0.3351 0.9781 0.2657 0.028 Uiso 1 1 calc R . .
C50 C 0.28402(19) 0.89744(12) 0.23854(11) 0.0222(6) Uani 1 1 d . . .
C60 C 0.80894(19) 0.66302(12) 0.28079(11) 0.0209(6) Uani 1 1 d . . .
H05A H 0.8139 0.6540 0.2440 0.025 Uiso 1 1 calc R . .
H05B H 0.8659 0.6740 0.2934 0.025 Uiso 1 1 calc R . .
C53 C 0.48710(19) 0.77150(12) 0.23290(11) 0.0228(6) Uani 1 1 d . . .
H53A H 0.5007 0.7365 0.2107 0.034 Uiso 1 1 calc R . .
H53B H 0.4414 0.7957 0.2176 0.034 Uiso 1 1 calc R . .
H53C H 0.4692 0.7562 0.2663 0.034 Uiso 1 1 calc R . .
C54 C 0.6727(2) 0.68867(12) 0.20584(10) 0.0211(6) Uani 1 1 d . . .
H54A H 0.7144 0.7126 0.1866 0.032 Uiso 1 1 calc R . .
H54B H 0.6181 0.6905 0.1884 0.032 Uiso 1 1 calc R . .
H54C H 0.6914 0.6456 0.2081 0.032 Uiso 1 1 calc R . .
C55 C 0.59884(19) 0.67759(11) 0.28982(11) 0.0185(6) Uani 1 1 d . . .
H55A H 0.5484 0.6718 0.2681 0.022 Uiso 1 1 calc R . .
H55B H 0.6232 0.6363 0.2963 0.022 Uiso 1 1 calc R . .
C56 C 0.5705(2) 0.70499(13) 0.34057(11) 0.0224(6) Uani 1 1 d . . .
H56A H 0.6167 0.7010 0.3658 0.027 Uiso 1 1 calc R . .
H56B H 0.5581 0.7494 0.3361 0.027 Uiso 1 1 calc R . .
C57 C 0.49220(19) 0.67218(12) 0.36039(11) 0.0207(6) Uani 1 1 d . . .
C61 C 0.77942(18) 0.60455(12) 0.30827(11) 0.0191(6) Uani 1 1 d . . .
PR1 C 0.4314(2) 0.61042(13) 0.42939(11) 0.0229(6) Uani 1 1 d . . .
HR1A H 0.4508 0.5703 0.4430 0.027 Uiso 1 1 calc R . .
HR1B H 0.3853 0.6023 0.4049 0.027 Uiso 1 1 calc R . .
PR2 C 0.39778(19) 0.64929(12) 0.47266(10) 0.0202(6) Uani 1 1 d . . .
HR2 H 0.3715 0.6876 0.4586 0.024 Uiso 1 1 calc R . .
PR3 C 0.3341(2) 0.61513(14) 0.50442(11) 0.0250(6) Uani 1 1 d . . .
HR3A H 0.3145 0.6418 0.5321 0.038 Uiso 1 1 calc R . .
HR3B H 0.3602 0.5780 0.5188 0.038 Uiso 1 1 calc R . .
HR3C H 0.2861 0.6032 0.4831 0.038 Uiso 1 1 calc R . .
B2 C 0.63814(18) 0.91440(11) 0.34424(10) 0.0158(6) Uani 1 1 d . . .
B4 C 0.8273(2) 0.99983(11) 0.35331(11) 0.0185(6) Uani 1 1 d . . .
H4 H 0.8603 0.9976 0.3232 0.022 Uiso 1 1 calc R . .
B5 C 0.8556(2) 1.03314(12) 0.39504(11) 0.0221(6) Uani 1 1 d . . .
B6 C 0.8062(2) 1.03666(13) 0.43999(11) 0.0235(6) Uani 1 1 d . . .
B7 C 0.7296(2) 1.00727(12) 0.44262(10) 0.0207(6) Uani 1 1 d . . .
H7 H 0.6959 1.0097 0.4725 0.025 Uiso 1 1 calc R . .
B8 C 0.70264(18) 0.97387(12) 0.40034(10) 0.0172(6) Uani 1 1 d . . .
B9 C 0.75024(18) 0.96978(11) 0.35600(10) 0.0159(6) Uani 1 1 d . . .
B10 C 0.9395(2) 1.06596(15) 0.39222(13) 0.0322(7) Uani 1 1 d . . .
H10A H 0.9319 1.1095 0.4012 0.048 Uiso 1 1 calc R . .
H10B H 0.9619 1.0629 0.3575 0.048 Uiso 1 1 calc R . .
H10C H 0.9791 1.0468 0.4161 0.048 Uiso 1 1 calc R . .
B11 C 0.8400(2) 1.07072(16) 0.48575(13) 0.0368(8) Uani 1 1 d . . .
H11A H 0.8957 1.0543 0.4947 0.055 Uiso 1 1 calc R . .
H11B H 0.8014 1.0652 0.5146 0.055 Uiso 1 1 calc R . .
H11C H 0.8449 1.1147 0.4777 0.055 Uiso 1 1 calc R . .
R1 C 0.57085(18) 0.91847(12) 0.42986(10) 0.0173(6) Uani 1 1 d . . .
H1 H 0.5660 0.9501 0.4574 0.021 Uiso 1 1 calc R . .
L1 C 0.75931(19) 0.87666(11) 0.18126(10) 0.0184(6) Uani 1 1 d . . .
L2 C 0.7689(2) 0.85570(13) 0.13908(11) 0.0253(6) Uani 1 1 d . . .
R2 C 0.59351(18) 0.85530(12) 0.45300(10) 0.0172(6) Uani 1 1 d . . .
H2 H 0.6311 0.8598 0.4833 0.021 Uiso 1 1 calc R . .
L3 C 0.7788(2) 0.82794(15) 0.08972(11) 0.0321(7) Uani 1 1 d . . .
R3 C 0.50562(19) 0.83358(12) 0.46817(10) 0.0189(6) Uani 1 1 d . . .
H3A H 0.4904 0.8511 0.5022 0.023 Uiso 1 1 calc R . .
L4 C 0.7332(3) 0.77518(16) 0.07680(13) 0.0413(9) Uani 1 1 d . . .
H4A H 0.6948 0.7579 0.1007 0.050 Uiso 1 1 calc R . .
R4 C 0.44690(19) 0.85967(12) 0.42761(10) 0.0193(6) Uani 1 1 d . . .
H9 H 0.4363 0.8276 0.4010 0.023 Uiso 1 1 calc R . .
L5 C 0.7431(3) 0.74766(18) 0.02944(14) 0.0514(10) Uani 1 1 d . . .
H5 H 0.7137 0.7107 0.0217 0.062 Uiso 1 1 calc R . .
R5 C 0.3638(2) 0.88293(14) 0.44805(12) 0.0277(7) Uani 1 1 d . . .
H5A H 0.3292 0.8984 0.4194 0.033 Uiso 1 1 calc R . .
H5B H 0.3331 0.8482 0.4640 0.033 Uiso 1 1 calc R . .
L6 C 0.7945(3) 0.7732(2) -0.00558(15) 0.0576(12) Uani 1 1 d . . .
H6 H 0.8004 0.7546 -0.0381 0.069 Uiso 1 1 calc R . .
L7 C 0.8392(3) 0.8270(2) 0.00581(15) 0.0584(12) Uani 1 1 d . . .
H7A H 0.8746 0.8454 -0.0191 0.070 Uiso 1 1 calc R . .
L8 C 0.8318(3) 0.85315(18) 0.05340(13) 0.0426(9) Uani 1 1 d . . .
H8A H 0.8636 0.8890 0.0614 0.051 Uiso 1 1 calc R . .
N21 N 0.84582(15) 0.87859(9) 0.26916(8) 0.0151(5) Uani 1 1 d . . .
N22 N 0.77720(15) 0.98302(9) 0.23195(8) 0.0148(5) Uani 1 1 d . . .
N23 N 0.62193(15) 0.91707(9) 0.22998(8) 0.0159(5) Uani 1 1 d . . .
N24 N 0.71190(14) 0.81825(9) 0.26103(8) 0.0147(5) Uani 1 1 d . . .
N29 N 1.06217(17) 0.72468(11) 0.17537(9) 0.0266(6) Uani 1 1 d . . .
H29A H 1.1127 0.7154 0.1638 0.032 Uiso 1 1 calc R . .
H29B H 1.0169 0.7117 0.1592 0.032 Uiso 1 1 calc R . .
N63 N 0.78380(16) 0.55324(10) 0.28090(10) 0.0228(5) Uani 1 1 d . . .
H63A H 0.7704 0.5176 0.2947 0.027 Uiso 1 1 calc R . .
H63B H 0.8001 0.5548 0.2489 0.027 Uiso 1 1 calc R . .
N34 N 1.12844(18) 0.89563(13) 0.43760(9) 0.0308(6) Uani 1 1 d . . .
H34A H 1.1412 0.9158 0.4656 0.037 Uiso 1 1 calc R . .
H34B H 1.1094 0.8576 0.4394 0.037 Uiso 1 1 calc R . .
N40 N 0.92509(17) 1.13841(11) 0.09575(9) 0.0250(5) Uani 1 1 d . . .
H40A H 0.9224 1.1733 0.0787 0.030 Uiso 1 1 calc R . .
H40B H 0.9744 1.1221 0.1031 0.030 Uiso 1 1 calc R . .
N45 N 0.6163(2) 1.17445(13) 0.36108(10) 0.0363(7) Uani 1 1 d . . .
H45A H 0.6101 1.1973 0.3885 0.044 Uiso 1 1 calc R . .
H45B H 0.5761 1.1488 0.3519 0.044 Uiso 1 1 calc R . .
N52 N 0.27327(16) 0.83813(10) 0.24921(10) 0.0252(5) Uani 1 1 d . . .
H52A H 0.2434 0.8146 0.2286 0.030 Uiso 1 1 calc R . .
H52B H 0.2960 0.8223 0.2769 0.030 Uiso 1 1 calc R . .
N59 N 0.50088(16) 0.64031(10) 0.40303(9) 0.0203(5) Uani 1 1 d . . .
H59 H 0.5517 0.6370 0.4162 0.024 Uiso 1 1 calc R . .
NB1 N 0.63064(16) 0.93899(10) 0.39150(8) 0.0171(5) Uani 1 1 d . . .
NB3 N 0.70703(15) 0.93237(9) 0.32095(8) 0.0161(5) Uani 1 1 d . . .
O62 O 0.75729(14) 0.60627(8) 0.35307(7) 0.0244(4) Uani 1 1 d . . .
O28 O 1.11577(13) 0.77758(9) 0.24123(8) 0.0289(5) Uani 1 1 d . . .
O33 O 1.16460(18) 0.97634(10) 0.38865(9) 0.0395(6) Uani 1 1 d . . .
O39 O 0.78323(14) 1.13123(9) 0.10112(8) 0.0292(5) Uani 1 1 d . . .
O44 O 0.74548(17) 1.21366(10) 0.34441(9) 0.0394(6) Uani 1 1 d . . .
O51 O 0.25339(15) 0.92190(9) 0.20016(8) 0.0283(5) Uani 1 1 d . . .
O58 O 0.42468(14) 0.67476(9) 0.33652(8) 0.0273(5) Uani 1 1 d . . .
OP2 O 0.49933(14) 0.76758(8) 0.46971(7) 0.0212(4) Uani 1 1 d . . .
OP3 O 0.46931(13) 0.66577(8) 0.50456(7) 0.0196(4) Uani 1 1 d . . .
OP4 O 0.40777(13) 0.76100(8) 0.54747(7) 0.0208(4) Uani 1 1 d . . .
OP5 O 0.56275(13) 0.73350(9) 0.55372(7) 0.0235(4) Uani 1 1 d . . .
OR6 O 0.49234(13) 0.91115(9) 0.40516(7) 0.0214(4) Uani 1 1 d . . .
OR7 O 0.63034(14) 0.81818(8) 0.41559(7) 0.0198(4) Uani 1 1 d . . .
HR7 H 0.6675 0.7958 0.4289 0.030 Uiso 1 1 calc R . .
OR8 O 0.37389(17) 0.93092(10) 0.48453(8) 0.0354(5) Uani 1 1 d . . .
HR8 H 0.3742 0.9157 0.5140 0.053 Uiso 1 1 calc R . .
P1 P 0.48386(5) 0.73394(3) 0.52290(3) 0.01760(15) Uani 1 1 d . . .
Co01 Co 0.73714(3) 0.902026(17) 0.248003(15) 0.01348(10) Uani 1 1 d . . .
O1W O 0.73906(14) 0.73984(9) 0.46695(7) 0.0267(5) Uani 1 1 d . . .
O2W O 0.39388(14) 0.87768(10) 0.58254(8) 0.0269(5) Uani 1 1 d . . .
O3W O 0.77124(14) 1.24978(9) 0.07197(8) 0.0281(5) Uani 1 1 d . . .
O4W O 0.32772(15) 0.78151(10) 0.34190(8) 0.0320(5) Uani 1 1 d . . .
O5W O 1.16942(16) 0.87488(11) 0.55534(10) 0.0410(6) Uani 1 1 d . . .
O6W O 0.86145(18) 0.56458(11) 0.18407(9) 0.0436(6) Uani 1 1 d . . .
O7W O 0.89452(18) 0.68030(13) 0.12659(10) 0.0481(7) Uani 1 1 d . . .
O8W O 0.2821(3) 0.83532(14) 0.11802(11) 0.0921(15) Uani 1 1 d . . .
O9W O 0.8532(2) 0.59344(15) 0.05774(13) 0.0715(9) Uani 1 1 d . . .
O10W O 1.2086(5) 0.9785(3) 0.5153(2) 0.0626(16) Uiso 0.50 1 d P A 1
O11W O 1.3415(6) 0.9006(4) 0.0392(3) 0.085(2) Uiso 0.50 1 d P B 1
O1A O 0.4798(2) 1.08051(14) 0.34352(11) 0.0582(8) Uani 1 1 d . . .
C1A C 0.3511(3) 1.0506(2) 0.38173(17) 0.0520(11) Uani 1 1 d . . .
H1A1 H 0.3323 1.0453 0.3464 0.078 Uiso 1 1 calc R . .
H1A2 H 0.3186 1.0838 0.3978 0.078 Uiso 1 1 calc R . .
H1A3 H 0.3423 1.0121 0.4006 0.078 Uiso 1 1 calc R . .
C2A C 0.4430(3) 1.06686(15) 0.38231(15) 0.0402(9) Uani 1 1 d . . .
C3A C 0.4846(3) 1.06744(16) 0.43324(15) 0.0451(9) Uani 1 1 d . . .
H3A1 H 0.5458 1.0634 0.4289 0.068 Uiso 1 1 calc R . .
H3A2 H 0.4634 1.0329 0.4537 0.068 Uiso 1 1 calc R . .
H3A3 H 0.4720 1.1064 0.4506 0.068 Uiso 1 1 calc R . .
O2A O 0.4905(2) 1.21991(15) 0.43975(12) 0.0673(9) Uani 1 1 d D . .
C4A1 C 0.4958(7) 1.2654(5) 0.4738(4) 0.049(3) Uiso 0.50 1 d PD C 1
C5A1 C 0.4613(5) 1.2540(4) 0.5235(3) 0.0354(15) Uiso 0.50 1 d PD C 1
H5A1 H 0.4427 1.2110 0.5258 0.053 Uiso 0.50 1 calc PR C 1
H5A2 H 0.4130 1.2815 0.5293 0.053 Uiso 0.50 1 calc PR C 1
H5A3 H 0.5045 1.2619 0.5494 0.053 Uiso 0.50 1 calc PR C 1
C6A1 C 0.5243(7) 1.3283(4) 0.4611(4) 0.058(2) Uiso 0.50 1 d PD C 1
H6A1 H 0.5583 1.3271 0.4300 0.087 Uiso 0.50 1 calc PR C 1
H6A2 H 0.5584 1.3446 0.4892 0.087 Uiso 0.50 1 calc PR C 1
H6A3 H 0.4751 1.3549 0.4558 0.087 Uiso 0.50 1 calc PR C 1
C4A2 C 0.4825(6) 1.2639(5) 0.4614(4) 0.040(3) Uiso 0.50 1 d PD C 2
C5A2 C 0.4891(12) 1.2789(9) 0.5200(7) 0.123(6) Uiso 0.50 1 d PD C 2
H5A4 H 0.4666 1.3202 0.5264 0.184 Uiso 0.50 1 calc PR C 2
H5A5 H 0.5484 1.2772 0.5305 0.184 Uiso 0.50 1 calc PR C 2
H5A6 H 0.4566 1.2485 0.5394 0.184 Uiso 0.50 1 calc PR C 2
C6A2 C 0.4838(9) 1.3209(5) 0.4324(5) 0.085(3) Uiso 0.50 1 d PD C 2
H6A4 H 0.5113 1.3533 0.4524 0.127 Uiso 0.50 1 calc PR C 2
H6A5 H 0.4258 1.3334 0.4244 0.127 Uiso 0.50 1 calc PR C 2
H6A6 H 0.5151 1.3145 0.4006 0.127 Uiso 0.50 1 calc PR C 2
O3A O 0.9844(5) 0.9631(3) 0.0691(2) 0.0655(16) Uiso 0.50 1 d PD D 1
C7A C 1.0399(7) 0.9332(4) 0.0848(3) 0.060(2) Uiso 0.50 1 d PD D 1
C8A C 1.1232(5) 0.9388(3) 0.0749(3) 0.275(19) Uiso 0.50 1 d PD D 1
H8A1 H 1.1374 0.9148 0.0445 0.413 Uiso 0.50 1 calc PR D 1
H8A2 H 1.1557 0.9235 0.1040 0.413 Uiso 0.50 1 calc PR D 1
H8A3 H 1.1369 0.9823 0.0690 0.413 Uiso 0.50 1 calc PR D 1
C9A C 1.0215(9) 0.8816(6) 0.1206(4) 0.085(3) Uiso 0.50 1 d PD D 1
H9A1 H 0.9691 0.8902 0.1390 0.127 Uiso 0.50 1 calc PR D 1
H9A2 H 1.0680 0.8774 0.1449 0.127 Uiso 0.50 1 calc PR D 1
H9A3 H 1.0154 0.8431 0.1013 0.127 Uiso 0.50 1 calc PR D 1
O4A O 1.2053(4) 0.8992(2) 0.00620(19) 0.0463(12) Uiso 0.50 1 d PD E 2
C10A C 1.2009(5) 0.9301(3) 0.0448(3) 0.0411(17) Uiso 0.50 1 d PD E 2
C11A C 1.2712(6) 0.9685(4) 0.0623(3) 0.0492(19) Uiso 0.50 1 d PD E 2
H11D H 1.3226 0.9571 0.0437 0.074 Uiso 0.50 1 calc PR E 2
H11E H 1.2801 0.9619 0.0989 0.074 Uiso 0.50 1 calc PR E 2
H11F H 1.2582 1.0120 0.0561 0.074 Uiso 0.50 1 calc PR E 2
C12A C 1.1232(5) 0.9388(3) 0.0749(3) 0.050(2) Uiso 0.50 1 d P E 2
H12A H 1.0740 0.9352 0.0525 0.075 Uiso 0.50 1 calc PR E 2
H12B H 1.1238 0.9798 0.0906 0.075 Uiso 0.50 1 calc PR E 2
H12C H 1.1202 0.9072 0.1015 0.075 Uiso 0.50 1 calc PR E 2

loop_
_atom_site_aniso_label
_atom_site_aniso_U_11
_atom_site_aniso_U_22
_atom_site_aniso_U_33
_atom_site_aniso_U_23
_atom_site_aniso_U_13
_atom_site_aniso_U_12
C1 0.0096(14) 0.0115(12) 0.0245(13) 0.0003(10) -0.0011(11) 0.0003(10)
C2 0.0102(14) 0.0141(12) 0.0233(13) -0.0008(10) 0.0000(11) 0.0009(11)
C3 0.0099(14) 0.0136(12) 0.0252(13) 0.0009(10) 0.0021(11) 0.0014(10)
C4 0.0115(14) 0.0153(12) 0.0193(12) -0.0024(10) 0.0012(10) 0.0000(11)
C5 0.0116(14) 0.0163(12) 0.0241(13) -0.0008(10) 0.0009(11) -0.0017(11)
C6 0.0167(16) 0.0127(12) 0.0202(13) -0.0003(10) 0.0019(11) -0.0015(11)
C7 0.0157(15) 0.0115(12) 0.0245(13) 0.0023(10) 0.0020(11) -0.0025(11)
C8 0.0189(16) 0.0113(11) 0.0235(13) 0.0013(10) 0.0027(12) -0.0037(11)
C9 0.0155(15) 0.0142(12) 0.0197(12) 0.0010(10) 0.0023(11) 0.0001(11)
C10 0.0178(16) 0.0152(13) 0.0268(14) 0.0002(11) 0.0013(12) 0.0003(11)
C11 0.0146(16) 0.0152(12) 0.0220(13) 0.0010(10) 0.0003(11) -0.0003(11)
C12 0.0132(16) 0.0171(13) 0.0317(15) 0.0043(11) -0.0039(12) -0.0007(11)
C13 0.0131(15) 0.0126(12) 0.0282(14) -0.0004(11) -0.0032(11) -0.0009(11)
C14 0.0125(15) 0.0153(12) 0.0210(12) -0.0010(10) 0.0009(11) -0.0038(11)
C15 0.0135(15) 0.0141(12) 0.0226(13) 0.0005(10) -0.0019(11) -0.0023(10)
C16 0.0133(14) 0.0135(11) 0.0189(12) -0.0023(10) 0.0008(11) -0.0006(10)
C17 0.0115(14) 0.0104(11) 0.0297(14) 0.0008(10) 0.0001(11) -0.0010(10)
C18 0.0140(15) 0.0102(11) 0.0265(13) -0.0008(10) 0.0002(11) 0.0006(11)
C19 0.0111(14) 0.0116(11) 0.0233(12) 0.0000(10) -0.0007(11) 0.0016(10)
C20 0.0136(15) 0.0152(12) 0.0249(14) 0.0010(10) -0.0002(11) 0.0002(11)
C25 0.0148(15) 0.0156(12) 0.0266(13) 0.0005(11) 0.0006(11) 0.0015(11)
C26 0.0121(15) 0.0165(12) 0.0261(13) -0.0014(11) 0.0007(11) -0.0008(11)
C27 0.0191(17) 0.0158(12) 0.0254(14) -0.0007(11) 0.0007(12) 0.0024(12)
C30 0.0129(14) 0.0164(12) 0.0259(13) 0.0001(11) -0.0003(11) 0.0007(11)
C31 0.0144(15) 0.0252(14) 0.0294(14) -0.0041(12) -0.0017(12) 0.0008(12)
C32 0.0125(15) 0.0252(15) 0.0382(16) -0.0036(13) -0.0039(13) -0.0026(12)
C35 0.0145(16) 0.0234(14) 0.0367(16) 0.0088(12) 0.0037(13) 0.0008(12)
C36 0.0193(16) 0.0164(13) 0.0278(14) 0.0011(11) 0.0000(12) -0.0031(11)
C37 0.0205(16) 0.0177(13) 0.0248(14) 0.0012(11) 0.0011(12) -0.0027(12)
C38 0.0171(16) 0.0232(14) 0.0205(13) 0.0010(11) -0.0007(11) -0.0008(12)
C41 0.0199(16) 0.0124(11) 0.0293(14) -0.0016(10) 0.0019(12) -0.0034(11)
C42 0.0232(19) 0.0238(14) 0.0332(16) -0.0032(12) 0.0059(13) -0.0018(13)
C43 0.032(2) 0.0209(14) 0.0331(16) -0.0005(12) 0.0073(14) -0.0028(14)
C46 0.0167(17) 0.0179(14) 0.0526(19) 0.0107(13) 0.0016(15) 0.0014(13)
C47 0.0256(19) 0.0310(16) 0.0336(16) 0.0096(13) -0.0064(14) -0.0062(14)
C48 0.0104(15) 0.0207(13) 0.0297(14) -0.0027(11) -0.0017(12) 0.0000(11)
C49 0.0153(16) 0.0235(14) 0.0317(15) -0.0001(12) 0.0006(13) 0.0004(12)
C50 0.0147(15) 0.0212(13) 0.0309(15) 0.0010(12) 0.0039(12) 0.0021(11)
C60 0.0162(16) 0.0122(12) 0.0343(16) 0.0013(11) 0.0025(13) 0.0014(11)
C53 0.0150(15) 0.0146(12) 0.0388(15) 0.0025(11) -0.0059(12) -0.0033(11)
C54 0.0178(16) 0.0177(13) 0.0279(14) -0.0025(11) -0.0012(12) -0.0037(12)
C55 0.0133(15) 0.0119(12) 0.0305(14) 0.0009(11) -0.0006(12) -0.0003(11)
C56 0.0156(16) 0.0210(13) 0.0306(14) -0.0011(12) 0.0028(12) -0.0053(12)
C57 0.0164(17) 0.0175(13) 0.0281(14) -0.0058(11) 0.0041(13) -0.0027(12)
C61 0.0108(15) 0.0129(12) 0.0337(15) 0.0024(11) -0.0071(12) 0.0003(11)
PR1 0.0193(16) 0.0199(13) 0.0296(14) -0.0001(11) 0.0041(12) -0.0065(12)
PR2 0.0167(15) 0.0192(12) 0.0246(14) 0.0004(11) -0.0033(12) -0.0038(11)
PR3 0.0211(17) 0.0267(14) 0.0274(14) 0.0003(12) 0.0027(13) -0.0058(13)
B2 0.0145(15) 0.0116(12) 0.0214(13) 0.0028(10) 0.0007(11) 0.0017(11)
B4 0.0177(16) 0.0134(12) 0.0243(14) 0.0005(10) 0.0027(12) 0.0014(11)
B5 0.0182(16) 0.0178(13) 0.0303(15) -0.0006(11) 0.0012(13) -0.0013(12)
B6 0.0253(18) 0.0184(13) 0.0268(15) -0.0033(11) 0.0001(13) -0.0006(12)
B7 0.0246(17) 0.0156(12) 0.0218(13) -0.0008(10) 0.0024(12) 0.0001(12)
B8 0.0125(15) 0.0128(12) 0.0263(14) -0.0005(10) 0.0000(12) -0.0017(10)
B9 0.0151(15) 0.0114(11) 0.0212(12) 0.0009(10) -0.0005(11) 0.0016(11)
B10 0.0259(19) 0.0342(16) 0.0364(17) -0.0073(14) 0.0022(15) -0.0100(15)
B11 0.033(2) 0.0406(18) 0.0373(18) -0.0139(15) 0.0047(16) -0.0125(16)
R1 0.0132(15) 0.0179(12) 0.0210(13) -0.0004(10) 0.0028(11) -0.0015(11)
L1 0.0146(15) 0.0143(11) 0.0262(14) 0.0007(11) -0.0006(12) -0.0009(11)
L2 0.0252(18) 0.0255(14) 0.0253(15) 0.0003(12) -0.0011(13) 0.0048(13)
R2 0.0156(15) 0.0170(12) 0.0189(13) -0.0012(10) -0.0015(11) 0.0005(11)
L3 0.037(2) 0.0332(16) 0.0259(15) -0.0032(13) -0.0024(14) 0.0070(15)
R3 0.0212(17) 0.0131(12) 0.0224(13) 0.0006(10) 0.0030(12) -0.0021(11)
L4 0.047(2) 0.0395(18) 0.0371(17) -0.0094(14) -0.0034(17) -0.0029(18)
R4 0.0155(15) 0.0195(13) 0.0229(13) 0.0005(11) 0.0013(12) -0.0050(11)
L5 0.059(3) 0.049(2) 0.046(2) -0.0146(17) -0.004(2) -0.009(2)
R5 0.0171(17) 0.0303(15) 0.0357(16) 0.0079(13) 0.0048(13) 0.0004(13)
L6 0.064(3) 0.070(3) 0.039(2) -0.023(2) 0.005(2) 0.001(2)
L7 0.065(3) 0.071(3) 0.039(2) -0.011(2) 0.018(2) -0.002(2)
L8 0.045(2) 0.048(2) 0.0346(18) -0.0055(16) 0.0071(17) -0.0046(18)
N21 0.0140(13) 0.0109(10) 0.0204(10) -0.0005(8) 0.0015(9) 0.0003(9)
N22 0.0098(12) 0.0132(10) 0.0215(10) 0.0009(8) -0.0002(9) 0.0002(9)
N23 0.0132(12) 0.0125(10) 0.0220(10) 0.0003(9) -0.0005(9) 0.0001(9)
N24 0.0091(12) 0.0135(10) 0.0214(11) -0.0028(8) 0.0007(9) 0.0022(9)
N29 0.0173(14) 0.0319(13) 0.0305(13) -0.0083(11) 0.0030(11) 0.0037(11)
N63 0.0197(14) 0.0127(10) 0.0361(13) 0.0003(9) 0.0003(11) -0.0009(10)
N34 0.0289(16) 0.0351(14) 0.0283(13) -0.0056(11) -0.0020(11) -0.0111(12)
N40 0.0170(14) 0.0272(12) 0.0307(12) 0.0121(10) 0.0020(11) 0.0015(11)
N45 0.0333(18) 0.0395(15) 0.0361(14) -0.0060(12) 0.0099(13) -0.0028(14)
N52 0.0177(13) 0.0209(11) 0.0370(13) 0.0011(10) -0.0040(12) -0.0025(10)
N59 0.0145(14) 0.0212(11) 0.0253(12) -0.0019(9) 0.0022(10) -0.0046(10)
NB1 0.0135(13) 0.0153(10) 0.0225(11) 0.0000(9) 0.0032(10) -0.0017(9)
NB3 0.0152(13) 0.0122(10) 0.0210(11) 0.0000(8) 0.0007(10) 0.0003(9)
O62 0.0226(12) 0.0226(9) 0.0279(10) 0.0034(8) -0.0031(9) -0.0012(9)
O28 0.0147(11) 0.0274(10) 0.0444(12) -0.0063(9) 0.0028(10) -0.0022(9)
O33 0.0440(16) 0.0282(12) 0.0463(13) -0.0025(10) -0.0120(12) -0.0159(11)
O39 0.0187(13) 0.0315(11) 0.0374(11) 0.0127(9) -0.0026(9) -0.0009(9)
O44 0.0406(16) 0.0328(11) 0.0447(12) -0.0114(10) 0.0142(12) -0.0121(11)
O51 0.0278(13) 0.0206(9) 0.0366(11) 0.0004(8) -0.0072(10) 0.0026(9)
O58 0.0155(12) 0.0283(10) 0.0381(11) 0.0045(9) 0.0015(10) -0.0026(9)
OP2 0.0277(12) 0.0126(8) 0.0235(9) -0.0030(7) 0.0039(8) -0.0048(8)
OP3 0.0154(11) 0.0191(9) 0.0241(9) 0.0015(8) -0.0029(8) -0.0005(8)
OP4 0.0161(11) 0.0222(9) 0.0242(9) -0.0019(8) 0.0020(8) -0.0015(8)
OP5 0.0173(11) 0.0275(10) 0.0258(10) -0.0037(8) -0.0032(8) -0.0012(9)
OR6 0.0112(10) 0.0242(9) 0.0288(10) 0.0092(8) 0.0017(8) -0.0009(8)
OR7 0.0180(11) 0.0150(9) 0.0264(9) -0.0009(8) 0.0051(8) 0.0023(8)
OR8 0.0405(15) 0.0297(11) 0.0359(12) 0.0027(9) 0.0119(11) 0.0116(10)
P1 0.0151(4) 0.0171(3) 0.0206(3) 0.0005(3) 0.0008(3) -0.0021(3)
Co01 0.0106(2) 0.01001(18) 0.0198(2) 0.00007(16) 0.00012(18) -0.00062(16)
O1W 0.0209(12) 0.0242(9) 0.0350(10) -0.0001(8) -0.0010(9) 0.0023(9)
O2W 0.0190(12) 0.0305(10) 0.0313(10) -0.0036(9) 0.0032(9) -0.0010(9)
O3W 0.0182(12) 0.0291(10) 0.0369(11) 0.0051(9) -0.0020(9) 0.0014(9)
O4W 0.0277(13) 0.0325(11) 0.0360(11) 0.0048(9) -0.0010(10) -0.0021(10)
O5W 0.0214(13) 0.0384(13) 0.0631(16) -0.0115(12) 0.0017(12) -0.0028(11)
O6W 0.0457(17) 0.0411(13) 0.0442(13) 0.0013(11) 0.0130(12) 0.0060(12)
O7W 0.0359(17) 0.0500(15) 0.0583(15) 0.0032(12) -0.0013(13) -0.0020(13)
O8W 0.187(5) 0.0412(15) 0.0482(16) 0.0054(13) 0.020(2) -0.004(2)
O9W 0.074(3) 0.0560(18) 0.084(2) 0.0112(17) -0.0108(19) -0.0009(18)
O1A 0.0504(19) 0.0657(18) 0.0584(17) 0.0081(14) 0.0111(15) -0.0020(15)
C1A 0.045(3) 0.049(2) 0.062(2) 0.0107(19) -0.011(2) -0.0142(19)
C2A 0.039(2) 0.0274(16) 0.054(2) 0.0039(15) 0.0036(19) 0.0014(16)
C3A 0.045(2) 0.0288(17) 0.062(2) 0.0018(16) -0.007(2) 0.0037(17)
O2A 0.075(3) 0.0604(18) 0.0664(18) -0.0127(16) 0.0056(18) 0.0199(17)

loop_
_atom_type_symbol
_atom_type_description
_atom_type_scat_dispersion_real
_atom_type_scat_dispersion_imag
_atom_type_scat_source
C C 0.0181 0.0091 'International Tables Vol C Tables 4.2.6.8 and 6.1.1.4'
H H 0.0000 0.0000 'International Tables Vol C Tables 4.2.6.8 and 6.1.1.4'
N N 0.0311 0.0180 'International Tables Vol C Tables 4.2.6.8 and 6.1.1.4'
O O 0.0492 0.0322 'International Tables Vol C Tables 4.2.6.8 and 6.1.1.4'
P P 0.2955 0.4335 'International Tables Vol C Tables 4.2.6.8 and 6.1.1.4'
Co Co -2.3653 3.6143 'International Tables Vol C Tables 4.2.6.8 and 6.1.1.4'

loop_
_geom_angle_atom_site_label_1
_geom_angle_atom_site_label_2
_geom_angle_atom_site_label_3
_geom_angle
N21 C1 C20 110.7(2)
N21 C1 C19 101.6(2)
C20 C1 C19 109.1(2)
N21 C1 C2 102.0(2)
C20 C1 C2 113.5(2)
C19 C1 C2 118.7(2)
C25 C2 C26 110.3(2)
C25 C2 C3 113.9(2)
C26 C2 C3 107.3(2)
C25 C2 C1 113.5(2)
C26 C2 C1 109.9(2)
C3 C2 C1 101.6(2)
C4 C3 C30 108.7(2)
C4 C3 C2 102.1(2)
C30 C3 C2 119.1(2)
N21 C4 C5 124.8(3)
N21 C4 C3 111.5(2)
C5 C4 C3 123.7(2)
C6 C5 C4 120.8(3)
C6 C5 C35 121.9(2)
C4 C5 C35 117.3(2)
C5 C6 N22 124.3(2)
C5 C6 C7 126.9(3)
N22 C6 C7 108.7(2)
C36 C7 C6 117.2(2)
C36 C7 C8 112.0(2)
C6 C7 C8 100.6(2)
C36 C7 C37 111.5(2)
C6 C7 C37 105.2(2)
C8 C7 C37 109.5(2)
C9 C8 C41 111.2(2)
C9 C8 C7 100.7(2)
C41 C8 C7 113.6(2)
N22 C9 C10 125.9(2)
N22 C9 C8 110.9(2)
C10 C9 C8 123.2(2)
C11 C10 C9 125.1(3)
N23 C11 C10 125.6(3)
N23 C11 C12 110.8(2)
C10 C11 C12 123.4(2)
C46 C12 C11 113.1(2)
C46 C12 C47 109.3(3)
C11 C12 C47 107.1(3)
C46 C12 C13 117.3(2)
C11 C12 C13 101.1(2)
C47 C12 C13 108.3(2)
C14 C13 C12 101.9(2)
C14 C13 C48 107.0(2)
C12 C13 C48 117.3(2)
C15 C14 N23 126.7(3)
C15 C14 C13 124.4(3)
N23 C14 C13 108.8(2)
C14 C15 C16 121.0(3)
C14 C15 C53 118.5(3)
C16 C15 C53 120.5(2)
N24 C16 C15 122.9(2)
N24 C16 C17 110.7(2)
C15 C16 C17 126.3(2)
C55 C17 C54 109.0(2)
C55 C17 C16 116.3(2)
C54 C17 C16 107.2(2)
C55 C17 C18 112.1(2)
C54 C17 C18 111.5(2)
C16 C17 C18 100.54(19)
C19 C18 C60 113.3(2)
C19 C18 C17 101.9(2)
C60 C18 C17 116.2(2)
N24 C19 C18 102.4(2)
N24 C19 C1 106.94(19)
C18 C19 C1 123.2(2)
C27 C26 C2 116.5(2)
O28 C27 N29 122.2(3)
O28 C27 C26 122.9(2)
N29 C27 C26 114.9(3)
C31 C30 C3 114.1(2)
C32 C31 C30 109.4(2)
O33 C32 N34 122.1(3)
O33 C32 C31 120.9(3)
N34 C32 C31 117.0(3)
C38 C37 C7 112.1(2)
O39 C38 N40 122.4(3)
O39 C38 C37 120.6(3)
N40 C38 C37 116.9(3)
C42 C41 C8 113.5(2)
C43 C42 C41 113.7(3)
O44 C43 N45 122.6(3)
O44 C43 C42 123.4(3)
N45 C43 C42 113.9(3)
C49 C48 C13 116.5(2)
C50 C49 C48 113.0(2)
O51 C50 N52 122.4(3)
O51 C50 C49 121.0(2)
N52 C50 C49 116.6(3)
C61 C60 C18 114.4(2)
C56 C55 C17 115.6(2)
C57 C56 C55 110.9(2)
O58 C57 N59 122.7(3)
O58 C57 C56 120.6(3)
N59 C57 C56 116.6(3)
O62 C61 N63 124.0(2)
O62 C61 C60 120.9(2)
N63 C61 C60 115.0(2)
N59 PR1 PR2 112.1(2)
OP3 PR2 PR3 108.9(2)
OP3 PR2 PR1 107.2(2)
PR3 PR2 PR1 112.3(2)
NB3 B2 NB1 112.5(2)
B9 B4 B5 119.3(3)
B4 B5 B6 120.5(3)
B4 B5 B10 119.4(3)
B6 B5 B10 120.1(3)
B7 B6 B5 120.3(3)
B7 B6 B11 120.1(3)
B5 B6 B11 119.6(3)
B6 B7 B8 118.2(3)
NB1 B8 B9 105.7(2)
NB1 B8 B7 132.0(3)
B9 B8 B7 122.3(3)
B4 B9 B8 119.4(2)
B4 B9 NB3 131.9(2)
B8 B9 NB3 108.7(2)
OR6 R1 NB1 106.9(2)
OR6 R1 R2 106.7(2)
NB1 R1 R2 113.2(2)
L2 L1 Co01 174.0(3)
L1 L2 L3 177.2(3)
OR7 R2 R3 112.8(2)
OR7 R2 R1 109.4(2)
R3 R2 R1 99.5(2)
L8 L3 L4 118.1(3)
L8 L3 L2 121.5(3)
L4 L3 L2 120.4(3)
OP2 R3 R4 110.3(2)
OP2 R3 R2 112.3(2)
R4 R3 R2 105.1(2)
L5 L4 L3 120.7(4)
OR6 R4 R5 108.7(2)
OR6 R4 R3 105.4(2)
R5 R4 R3 114.1(2)
L6 L5 L4 120.2(4)
OR8 R5 R4 112.7(3)
L5 L6 L7 120.2(3)
L8 L7 L6 119.7(4)
L7 L8 L3 120.9(4)
C4 N21 C1 112.8(2)
C4 N21 Co01 129.73(18)
C1 N21 Co01 117.13(17)
C9 N22 C6 110.1(2)
C9 N22 Co01 123.10(19)
C6 N22 Co01 126.34(17)
C11 N23 C14 110.2(2)
C11 N23 Co01 123.51(19)
C14 N23 Co01 126.23(18)
C16 N24 C19 111.5(2)
C16 N24 Co01 132.40(19)
C19 N24 Co01 113.63(17)
C57 N59 PR1 123.9(3)
B2 NB1 B8 107.2(2)
B2 NB1 R1 124.9(2)
B8 NB1 R1 125.9(2)
B2 NB3 B9 105.8(2)
B2 NB3 Co01 121.78(18)
B9 NB3 Co01 132.35(19)
R3 OP2 P1 119.43(16)
PR2 OP3 P1 121.47(17)
R1 OR6 R4 109.67(19)
OP4 P1 OP5 116.57(11)
OP4 P1 OP3 112.62(11)
OP5 P1 OP3 106.48(11)
OP4 P1 OP2 108.91(11)
OP5 P1 OP2 110.47(12)
OP3 P1 OP2 100.62(10)
L1 Co01 N21 91.45(11)
L1 Co01 N24 85.81(10)
N21 Co01 N24 83.16(9)
L1 Co01 N22 90.05(10)
N21 Co01 N22 90.51(9)
N24 Co01 N22 172.35(10)
L1 Co01 N23 89.86(11)
N21 Co01 N23 173.29(9)
N24 Co01 N23 90.37(9)
N22 Co01 N23 96.06(9)
L1 Co01 NB3 177.14(11)
N21 Co01 NB3 91.35(9)
N24 Co01 NB3 95.07(9)
N22 Co01 NB3 89.36(9)
N23 Co01 NB3 87.42(9)
O1A C2A C3A 122.6(4)
O1A C2A C1A 121.1(4)
C3A C2A C1A 116.2(4)
C4A2 O2A C4A1 15.2(7)
O2A C4A1 C5A1 117.4(9)
O2A C4A1 C6A1 123.4(9)
C5A1 C4A1 C6A1 118.7(9)
O2A C4A2 C6A2 117.2(9)
O2A C4A2 C5A2 131.7(11)
C6A2 C4A2 C5A2 109.7(10)
O3A C7A C8A 128.2(9)
O3A C7A C9A 119.4(11)
C8A C7A C9A 112.4(9)
O4A C10A C11A 122.0(8)

loop_
_geom_bond_atom_site_label_1
_geom_bond_atom_site_label_2
_geom_bond_distance
C1 N21 1.497(3)
C1 C20 1.527(4)
C1 C19 1.539(4)
C1 C2 1.581(4)
C2 C25 1.519(4)
C2 C26 1.542(4)
C2 C3 1.561(4)
C3 C4 1.509(4)
C3 C30 1.550(4)
C4 N21 1.298(4)
C4 C5 1.442(4)
C5 C6 1.375(4)
C5 C35 1.516(4)
C6 N22 1.390(4)
C6 C7 1.533(3)
C7 C36 1.526(4)
C7 C8 1.556(4)
C7 C37 1.567(4)
C8 C9 1.500(4)
C8 C41 1.541(4)
C9 N22 1.339(3)
C9 C10 1.387(4)
C10 C11 1.379(4)
C11 N23 1.343(3)
C11 C12 1.524(4)
C12 C46 1.514(4)
C12 C47 1.534(4)
C12 C13 1.536(4)
C13 C14 1.519(4)
C13 C48 1.549(4)
C14 C15 1.371(4)
C14 N23 1.389(4)
C15 C16 1.441(4)
C15 C53 1.517(4)
C16 N24 1.302(4)
C16 C17 1.548(3)
C17 C55 1.537(4)
C17 C54 1.544(4)
C17 C18 1.559(4)
C18 C19 1.529(3)
C18 C60 1.535(4)
C19 N24 1.481(3)
C26 C27 1.535(4)
C27 O28 1.233(4)
C27 N29 1.328(4)
C30 C31 1.536(4)
C31 C32 1.520(4)
C32 O33 1.249(4)
C32 N34 1.318(4)
C37 C38 1.500(4)
C38 O39 1.237(4)
C38 N40 1.339(4)
C41 C42 1.518(4)
C42 C43 1.500(4)
C43 O44 1.227(4)
C43 N45 1.348(4)
C48 C49 1.545(4)
C49 C50 1.507(4)
C50 O51 1.238(3)
C50 N52 1.327(4)
C60 C61 1.532(4)
C55 C56 1.527(4)
C56 C57 1.523(4)
C57 O58 1.242(4)
C57 N59 1.323(4)
C61 O62 1.228(4)
C61 N63 1.326(4)
PR1 N59 1.454(4)
PR1 PR2 1.511(4)
PR2 OP3 1.454(3)
PR2 PR3 1.504(4)
B2 NB3 1.311(4)
B2 NB1 1.356(3)
B4 B9 1.386(4)
B4 B5 1.387(4)
B5 B6 1.418(4)
B5 B10 1.510(5)
B6 B7 1.373(5)
B6 B11 1.509(4)
B7 B8 1.393(4)
B8 NB1 1.388(4)
B8 B9 1.390(4)
B9 NB3 1.405(3)
R1 OR6 1.412(3)
R1 NB1 1.453(4)
R1 R2 1.541(4)
L1 L2 1.207(4)
L1 Co01 1.870(3)
L2 L3 1.437(4)
R2 OR7 1.398(3)
R2 R3 1.523(4)
L3 L8 1.384(5)
L3 L4 1.395(5)
R3 OP2 1.435(3)
R3 R4 1.523(4)
L4 L5 1.388(5)
R4 OR6 1.453(3)
R4 R5 1.508(4)
L5 L6 1.348(6)
R5 OR8 1.423(4)
L6 L7 1.396(7)
L7 L8 1.377(5)
N21 Co01 1.880(2)
N22 Co01 1.914(2)
N23 Co01 1.914(2)
N24 Co01 1.891(2)
NB3 Co01 2.081(2)
OP2 P1 1.5945(19)
OP3 P1 1.5711(19)
OP4 P1 1.488(2)
OP5 P1 1.490(2)
O1A C2A 1.211(5)
C1A C2A 1.498(6)
C2A C3A 1.491(6)
O2A C4A2 1.117(10)
O2A C4A1 1.334(12)
C4A1 C5A1 1.436(14)
C4A1 C6A1 1.474(14)
C4A2 C6A2 1.452(15)
C4A2 C5A2 1.575(19)
O3A C7A 1.169(12)
C7A C8A 1.351(13)
C7A C9A 1.490(15)
O4A C10A 1.218(9)
C10A C11A 1.465(12)
